data_2002171
loop_
_publ_author_name
'Kipka, R'
'Mueller-Buschbaum, Hk'

_publ_section_title 'Zur Kenntnis von Ba3 Cu2 O4 Cl2'
_journal_name_full
;
Zeitschrift fuer Anorganische und Allgemeine Chemie
;
_journal_page_first 231
_journal_page_last 236
_journal_paper_doi 10.1002/zaac.19764220306
_journal_volume 422
_journal_year 1976
_chemical_formula_structural 'Ba3 Cu2 O4 Cl2'
_chemical_formula_sum 'Ba3 Cl2 Cu2 O4'
_chemical_name_systematic 'Tribarium dicopper tetraoxide dichloride'
_space_group_IT_number 51
_symmetry_cell_setting orthorhombic
_symmetry_Int_Tables_number 51
_symmetry_space_group_name_Hall '-P 2a 2a'
_symmetry_space_group_name_H-M 'P m m a'
_cell_angle_alpha 90
_cell_angle_beta 90
_cell_angle_gamma 90
_cell_formula_units_Z 2
_cell_length_a 6.553
_cell_length_b 6.
_cell_length_c 10.563
_cell_volume 415.3
_exptl_crystal_density_meas 5.35
_refine_ls_R_factor_all 0.086
_cod_database_code 2002171

loop_
_symmetry_equiv_pos_as_xyz
x,y,z
-x,y,-z
1/2-x,y,z
1/2+x,y,-z
-x,-y,-z
x,-y,z
1/2+x,-y,-z
1/2-x,-y,z

loop_
_atom_site_label
_atom_site_type_symbol
_atom_site_symmetry_multiplicity
_atom_site_Wyckoff_symbol
_atom_site_fract_x
_atom_site_fract_y
_atom_site_fract_z
_atom_site_occupancy
_atom_site_attached_hydrogens
_atom_site_calc_flag
Ba1 Ba2+ 2 f 0.25 0.5 0.445 1. 0 d
Ba2 Ba2+ 2 e 0.25 0. 0.211 1. 0 d
Ba3 Ba2+ 2 f 0.75 0.5 0.204 1. 0 d
Cu1 Cu2+ 2 c 0. 0. 0.5 1. 0 d
Cu2 Cu2+ 2 e 0.75 0. 0.33 1. 0 d
Cl1 Cl1- 2 e 0.75 0. 0.087 1. 0 d
Cl2 Cl1- 2 f 0.25 0.5 0.115 1. 0 d
O1 O2- 8 l 0.969 0.22 0.362 1. 0 d

loop_
_atom_type_symbol
_atom_type_oxidation_number
Ba2+ 2.000
Cu2+ 2.000
Cl1- -1.000
O2- -2.000
